data_4032504
loop_
_publ_author_name
'Huang, Kai'
'Sheng, Guorong'
'Lu, Ping'
'Wang, Yanguang'

_publ_section_title
;
 From 1-Sulfonyl-4-aryl-1,2,3-triazoles to
 1-Allenyl-5-aryl-1,2,3-triazoles.
;
_journal_issue 10
_journal_name_full 'The Journal of organic chemistry'
_journal_page_first 5294
_journal_page_last 5300
_journal_paper_doi 10.1021/acs.joc.7b00627
_journal_volume 82
_journal_year 2017
_chemical_formula_moiety 'C29 H20 F N3'
_chemical_formula_sum 'C29 H20 F N3'
_chemical_formula_weight 429.48
_chemical_name_systematic
;
 ? 
;
_space_group_crystal_system triclinic
_space_group_IT_number 2
_space_group_name_Hall '-P 1'
_space_group_name_H-M_alt 'P -1'
_symmetry_space_group_name_Hall '-P 1'
_symmetry_space_group_name_H-M 'P -1'
_atom_sites_solution_hydrogens geom
_atom_sites_solution_primary direct
_atom_sites_solution_secondary difmap
_audit_creation_date 2015-04-01
_audit_creation_method
;
Olex2 1.2
(compiled 2014.03.20 svn.r2914 for OlexSys, GUI svn.r4816)
;
_cell_angle_alpha 99.155(6)
_cell_angle_beta 97.058(6)
_cell_angle_gamma 106.058(6)
_cell_formula_units_Z 2
_cell_length_a 9.6673(7)
_cell_length_b 10.8096(8)
_cell_length_c 11.3855(9)
_cell_measurement_reflns_used 2553
_cell_measurement_temperature 170
_cell_measurement_theta_max 29.4815
_cell_measurement_theta_min 3.0944
_cell_volume 1111.19(15)
_computing_cell_refinement
;
CrysAlisPro, Agilent Technologies,
Version 1.171.35.11 (release 16-05-2011 CrysAlis171 .NET)
(compiled May 16 2011,17:55:39)
;
_computing_data_collection
;
CrysAlisPro, Agilent Technologies,
Version 1.171.35.11 (release 16-05-2011 CrysAlis171 .NET)
(compiled May 16 2011,17:55:39)
;
_computing_data_reduction
;
CrysAlisPro, Agilent Technologies,
Version 1.171.35.11 (release 16-05-2011 CrysAlis171 .NET)
(compiled May 16 2011,17:55:39)
;
_computing_molecular_graphics 'Olex2 (Dolomanov et al., 2009)'
_computing_publication_material 'Olex2 (Dolomanov et al., 2009)'
_computing_structure_refinement 'ShelXL (Sheldrick, 2008)'
_computing_structure_solution 'ShelXS (Sheldrick, 2008)'
_diffrn_ambient_temperature 170
_diffrn_detector_area_resol_mean 10.3592
_diffrn_measured_fraction_theta_full 0.998
_diffrn_measured_fraction_theta_max 0.998
_diffrn_measurement_device_type 'Xcalibur, Atlas, Gemini ultra'
_diffrn_measurement_method '\w scans'
_diffrn_orient_matrix_UB_11 -0.0422058000
_diffrn_orient_matrix_UB_12 -0.0508848000
_diffrn_orient_matrix_UB_13 -0.0490607000
_diffrn_orient_matrix_UB_21 0.0468439000
_diffrn_orient_matrix_UB_22 0.0269548000
_diffrn_orient_matrix_UB_23 -0.0388689000
_diffrn_orient_matrix_UB_31 0.0451636000
_diffrn_orient_matrix_UB_32 -0.0393169000
_diffrn_orient_matrix_UB_33 0.0138312000
_diffrn_radiation_monochromator graphite
_diffrn_radiation_type MoK\a
_diffrn_radiation_wavelength 0.71073
_diffrn_reflns_av_R_equivalents 0.0281
_diffrn_reflns_av_unetI/netI 0.0451
_diffrn_reflns_limit_h_max 9
_diffrn_reflns_limit_h_min -11
_diffrn_reflns_limit_k_max 12
_diffrn_reflns_limit_k_min -13
_diffrn_reflns_limit_l_max 13
_diffrn_reflns_limit_l_min -13
_diffrn_reflns_number 7426
_diffrn_reflns_theta_full 25.35
_diffrn_reflns_theta_max 25.35
_diffrn_reflns_theta_min 3.10
_diffrn_source 'Enhance (Mo) X-ray Source'
_exptl_absorpt_coefficient_mu 0.082
_exptl_absorpt_correction_T_max 1.00000
_exptl_absorpt_correction_T_min 0.95082
_exptl_absorpt_correction_type multi-scan
_exptl_absorpt_process_details
;
CrysAlisPro, Agilent Technologies,
Version 1.171.35.11 (release 16-05-2011 CrysAlis171 .NET)
(compiled May 16 2011,17:55:39)
Empirical absorption correction using spherical harmonics,
 implemented in SCALE3 ABSPACK scaling algorithm.
;
_exptl_crystal_colour yellow
_exptl_crystal_colour_primary yellow
_exptl_crystal_density_diffrn 1.284
_exptl_crystal_density_method 'not measured'
_exptl_crystal_description block
_exptl_crystal_F_000 448
_exptl_crystal_size_max 0.49
_exptl_crystal_size_mid 0.48
_exptl_crystal_size_min 0.45
_refine_diff_density_max 0.145
_refine_diff_density_min -0.262
_refine_diff_density_rms 0.042
_refine_ls_extinction_method none
_refine_ls_goodness_of_fit_ref 1.039
_refine_ls_hydrogen_treatment constr
_refine_ls_matrix_type full
_refine_ls_number_parameters 298
_refine_ls_number_reflns 4064
_refine_ls_number_restraints 0
_refine_ls_restrained_S_all 1.039
_refine_ls_R_factor_all 0.0603
_refine_ls_R_factor_gt 0.0429
_refine_ls_shift/su_max 0.000
_refine_ls_shift/su_mean 0.000
_refine_ls_structure_factor_coef Fsqd
_refine_ls_weighting_details 'calc w=1/[\s^2^(Fo^2^)+(0.0444P)^2^+0.1419P] where P=(Fo^2^+2Fc^2^)/3'
_refine_ls_weighting_scheme calc
_refine_ls_wR_factor_gt 0.0955
_refine_ls_wR_factor_ref 0.1085
_reflns_number_gt 3131
_reflns_number_total 4064
_reflns_threshold_expression >2sigma(I)
_cod_data_source_file jo7b00627_si_002.cif
_cod_data_source_block 150330_hk2_020a_1
_cod_depositor_comments 'Adding full bibliography for 4032503--4032504.cif.'
_cod_original_cell_volume 1111.20(14)
_cod_database_code 4032504
_chemical_oxdiff_formula 'c29 h20 n1 f1'
_reflns_odcompleteness_completeness 99.63
_reflns_odcompleteness_iscentric 1
_reflns_odcompleteness_theta 26.32
_olex2_refinement_description
;
1. Fixed Uiso
 At 1.2 times of:
  All C(H) groups
2.a Aromatic/amide H refined with riding coordinates:
 C1(H1), C2(H2), C3(H3), C4(H4), C5(H5), C9(H9), C10(H10), C11(H11), C12(H12),
 C13(H13), C17(H17), C18(H18), C19(H19), C20(H20), C21(H21), C22(H22), C25(H25),
  C26(H26), C28(H28), C29(H29)
;

loop_
_space_group_symop_id
_space_group_symop_operation_xyz
1 'x, y, z'
2 '-x, -y, -z'

loop_
_atom_site_label
_atom_site_type_symbol
_atom_site_fract_x
_atom_site_fract_y
_atom_site_fract_z
_atom_site_U_iso_or_equiv
_atom_site_adp_type
_atom_site_occupancy
_atom_site_calc_flag
_atom_site_refinement_flags_posn
F1 F 0.37791(14) 1.17894(13) 0.41177(11) 0.0750(4) Uani 1 d .
N1 N 0.43417(14) 0.80530(14) 0.93382(13) 0.0411(4) Uani 1 d .
N2 N 0.29327(14) 0.79055(13) 0.92276(12) 0.0357(3) Uani 1 d .
N3 N 0.25910(13) 0.85068(12) 0.83274(11) 0.0274(3) Uani 1 d .
C1 C -0.19905(19) 0.49956(17) 0.48124(16) 0.0430(4) Uani 1 d .
H1 H -0.2267 0.4287 0.5218 0.052 Uiso 1 calc R
C2 C -0.2219(2) 0.4758(2) 0.35575(18) 0.0534(5) Uani 1 d .
H2 H -0.2642 0.3884 0.3109 0.064 Uiso 1 calc R
C3 C -0.18395(19) 0.5776(2) 0.29595(16) 0.0506(5) Uani 1 d .
H3 H -0.1989 0.5605 0.2101 0.061 Uiso 1 calc R
C4 C -0.12402(19) 0.7048(2) 0.36092(16) 0.0491(5) Uani 1 d .
H4 H -0.0991 0.7757 0.3198 0.059 Uiso 1 calc R
C5 C -0.10035(17) 0.72919(17) 0.48543(15) 0.0387(4) Uani 1 d .
H5 H -0.0593 0.8170 0.5296 0.046 Uiso 1 calc R
C6 C -0.13576(16) 0.62700(15) 0.54731(14) 0.0311(4) Uani 1 d .
C7 C -0.10184(15) 0.65259(15) 0.68155(14) 0.0291(3) Uani 1 d .
C8 C -0.19678(16) 0.56773(15) 0.75011(14) 0.0302(4) Uani 1 d .
C9 C -0.34329(17) 0.56139(18) 0.73975(17) 0.0435(4) Uani 1 d .
H9 H -0.3840 0.6039 0.6838 0.052 Uiso 1 calc R
C10 C -0.43015(18) 0.4934(2) 0.81073(18) 0.0516(5) Uani 1 d .
H10 H -0.5297 0.4912 0.8048 0.062 Uiso 1 calc R
C11 C -0.37330(19) 0.42879(17) 0.88982(17) 0.0447(4) Uani 1 d .
H11 H -0.4336 0.3816 0.9379 0.054 Uiso 1 calc R
C12 C -0.22930(19) 0.43275(17) 0.89903(16) 0.0418(4) Uani 1 d .
H12 H -0.1900 0.3876 0.9532 0.050 Uiso 1 calc R
C13 C -0.14101(17) 0.50216(16) 0.82981(15) 0.0367(4) Uani 1 d .
H13 H -0.0412 0.5048 0.8371 0.044 Uiso 1 calc R
C14 C 0.01054(16) 0.75079(15) 0.74190(13) 0.0302(4) Uani 1 d .
C15 C 0.11190(15) 0.85700(15) 0.80144(13) 0.0274(3) Uani 1 d .
C16 C 0.08732(15) 0.98524(14) 0.84334(13) 0.0271(3) Uani 1 d .
C17 C -0.05349(16) 0.99600(16) 0.82072(14) 0.0350(4) Uani 1 d .
H17 H -0.1314 0.9225 0.7761 0.042 Uiso 1 calc R
C18 C -0.08049(18) 1.11230(18) 0.86252(16) 0.0409(4) Uani 1 d .
H18 H -0.1769 1.1184 0.8468 0.049 Uiso 1 calc R
C19 C 0.03178(19) 1.22003(17) 0.92711(15) 0.0403(4) Uani 1 d .
H19 H 0.0126 1.3000 0.9560 0.048 Uiso 1 calc R
C20 C 0.17157(18) 1.21109(16) 0.94940(14) 0.0379(4) Uani 1 d .
H20 H 0.2490 1.2852 0.9935 0.045 Uiso 1 calc R
C21 C 0.19981(17) 1.09442(15) 0.90775(13) 0.0316(4) Uani 1 d .
H21 H 0.2966 1.0891 0.9233 0.038 Uiso 1 calc R
C22 C 0.48836(17) 0.87454(16) 0.85203(15) 0.0373(4) Uani 1 d .
H22 H 0.5877 0.8984 0.8418 0.045 Uiso 1 calc R
C23 C 0.37897(16) 0.90506(15) 0.78639(13) 0.0291(3) Uani 1 d .
C24 C 0.37648(16) 0.97751(16) 0.68758(14) 0.0311(4) Uani 1 d .
C25 C 0.46991(18) 1.10422(17) 0.70323(17) 0.0417(4) Uani 1 d .
H25 H 0.5341 1.1441 0.7781 0.050 Uiso 1 calc R
C26 C 0.4702(2) 1.17304(19) 0.6104(2) 0.0520(5) Uani 1 d .
H26 H 0.5339 1.2599 0.6204 0.062 Uiso 1 calc R
C27 C 0.3761(2) 1.1124(2) 0.50356(18) 0.0513(5) Uani 1 d .
C28 C 0.2818(2) 0.9887(2) 0.48485(17) 0.0489(5) Uani 1 d .
H28 H 0.2173 0.9501 0.4099 0.059 Uiso 1 calc R
C29 C 0.28239(18) 0.92078(18) 0.57804(15) 0.0392(4) Uani 1 d .
H29 H 0.2176 0.8342 0.5670 0.047 Uiso 1 calc R

loop_
_atom_site_aniso_label
_atom_site_aniso_U_11
_atom_site_aniso_U_22
_atom_site_aniso_U_33
_atom_site_aniso_U_23
_atom_site_aniso_U_13
_atom_site_aniso_U_12
F1 0.0993(9) 0.0982(10) 0.0692(8) 0.0634(8) 0.0438(7) 0.0583(8)
N1 0.0383(8) 0.0504(9) 0.0395(9) 0.0194(7) 0.0049(7) 0.0165(7)
N2 0.0386(8) 0.0387(8) 0.0332(8) 0.0168(6) 0.0048(6) 0.0124(6)
N3 0.0299(6) 0.0273(7) 0.0248(7) 0.0088(6) 0.0038(5) 0.0072(5)
C1 0.0489(10) 0.0373(10) 0.0385(10) 0.0016(8) -0.0001(8) 0.0128(8)
C2 0.0559(11) 0.0531(13) 0.0427(12) -0.0117(10) -0.0036(9) 0.0203(10)
C3 0.0389(10) 0.0832(16) 0.0302(10) 0.0048(10) 0.0045(8) 0.0234(10)
C4 0.0413(10) 0.0690(14) 0.0359(10) 0.0170(10) 0.0054(8) 0.0119(9)
C5 0.0356(9) 0.0418(10) 0.0353(10) 0.0088(8) 0.0031(7) 0.0071(7)
C6 0.0271(8) 0.0332(9) 0.0320(9) 0.0044(7) 0.0029(7) 0.0101(7)
C7 0.0280(8) 0.0273(9) 0.0321(9) 0.0061(7) 0.0040(7) 0.0089(7)
C8 0.0309(8) 0.0248(8) 0.0316(9) 0.0048(7) 0.0016(7) 0.0051(6)
C9 0.0323(9) 0.0480(11) 0.0504(11) 0.0230(9) 0.0005(8) 0.0082(8)
C10 0.0293(9) 0.0617(13) 0.0625(13) 0.0245(11) 0.0059(9) 0.0060(8)
C11 0.0443(10) 0.0381(10) 0.0486(11) 0.0167(9) 0.0117(9) 0.0016(8)
C12 0.0493(10) 0.0392(10) 0.0435(10) 0.0193(8) 0.0098(8) 0.0170(8)
C13 0.0356(9) 0.0374(10) 0.0399(10) 0.0103(8) 0.0056(7) 0.0147(7)
C14 0.0322(8) 0.0324(9) 0.0274(8) 0.0095(7) 0.0081(7) 0.0088(7)
C15 0.0275(8) 0.0308(9) 0.0237(8) 0.0100(7) 0.0055(6) 0.0056(7)
C16 0.0311(8) 0.0296(9) 0.0210(8) 0.0085(6) 0.0054(6) 0.0075(7)
C17 0.0297(8) 0.0383(10) 0.0347(9) 0.0072(8) 0.0049(7) 0.0068(7)
C18 0.0384(9) 0.0485(11) 0.0414(10) 0.0120(8) 0.0100(8) 0.0192(8)
C19 0.0534(10) 0.0375(10) 0.0354(10) 0.0066(8) 0.0119(8) 0.0213(8)
C20 0.0464(10) 0.0326(9) 0.0305(9) 0.0030(7) 0.0022(7) 0.0090(8)
C21 0.0323(8) 0.0342(9) 0.0269(8) 0.0079(7) 0.0021(7) 0.0082(7)
C22 0.0313(8) 0.0432(10) 0.0389(10) 0.0148(8) 0.0054(7) 0.0103(7)
C23 0.0296(8) 0.0286(8) 0.0281(8) 0.0056(7) 0.0053(7) 0.0071(6)
C24 0.0305(8) 0.0371(9) 0.0313(9) 0.0127(7) 0.0101(7) 0.0138(7)
C25 0.0406(9) 0.0412(11) 0.0455(11) 0.0158(9) 0.0132(8) 0.0093(8)
C26 0.0598(12) 0.0438(11) 0.0656(14) 0.0298(10) 0.0310(11) 0.0181(9)
C27 0.0660(12) 0.0705(15) 0.0474(12) 0.0396(11) 0.0326(11) 0.0439(12)
C28 0.0538(11) 0.0691(14) 0.0352(10) 0.0208(10) 0.0116(9) 0.0297(10)
C29 0.0403(9) 0.0460(11) 0.0350(10) 0.0137(8) 0.0095(8) 0.0146(8)

loop_
_atom_type_symbol
_atom_type_description
_atom_type_scat_dispersion_real
_atom_type_scat_dispersion_imag
_atom_type_scat_source
C C 0.0033 0.0016 'International Tables Vol C Tables 4.2.6.8 and 6.1.1.4'
H H 0.0000 0.0000 'International Tables Vol C Tables 4.2.6.8 and 6.1.1.4'
F F 0.0171 0.0103 'International Tables Vol C Tables 4.2.6.8 and 6.1.1.4'
N N 0.0061 0.0033 'International Tables Vol C Tables 4.2.6.8 and 6.1.1.4'

loop_
_geom_angle_atom_site_label_1
_geom_angle_atom_site_label_2
_geom_angle_atom_site_label_3
_geom_angle
N2 N1 C22 108.62(13)
N1 N2 N3 106.86(11)
N2 N3 C15 120.59(11)
N2 N3 C23 111.11(11)
C23 N3 C15 128.21(12)
C2 C1 H1 120.0
C6 C1 H1 120.0
C6 C1 C2 119.99(18)
C1 C2 H2 119.7
C3 C2 C1 120.58(19)
C3 C2 H2 119.7
C2 C3 H3 120.1
C2 C3 C4 119.78(17)
C4 C3 H3 120.1
C3 C4 H4 120.0
C5 C4 C3 120.00(18)
C5 C4 H4 120.0
C4 C5 H5 119.5
C4 C5 C6 120.92(17)
C6 C5 H5 119.5
C1 C6 C5 118.72(15)
C1 C6 C7 120.43(15)
C5 C6 C7 120.82(15)
C6 C7 C8 120.31(13)
C14 C7 C6 120.80(14)
C14 C7 C8 118.88(14)
C9 C8 C7 119.08(13)
C13 C8 C7 121.90(13)
C13 C8 C9 118.88(14)
C8 C9 H9 119.9
C10 C9 C8 120.13(15)
C10 C9 H9 119.9
C9 C10 H10 119.8
C11 C10 C9 120.40(16)
C11 C10 H10 119.8
C10 C11 H11 120.1
C12 C11 C10 119.77(16)
C12 C11 H11 120.1
C11 C12 H12 119.9
C11 C12 C13 120.26(15)
C13 C12 H12 119.9
C8 C13 H13 119.7
C12 C13 C8 120.53(15)
C12 C13 H13 119.7
C15 C14 C7 173.22(15)
N3 C15 C16 116.52(13)
C14 C15 N3 118.62(13)
C14 C15 C16 124.83(13)
C17 C16 C15 119.25(14)
C21 C16 C15 122.02(13)
C21 C16 C17 118.70(14)
C16 C17 H17 119.7
C18 C17 C16 120.51(16)
C18 C17 H17 119.7
C17 C18 H18 119.8
C17 C18 C19 120.39(15)
C19 C18 H18 119.8
C18 C19 H19 120.1
C20 C19 C18 119.73(15)
C20 C19 H19 120.1
C19 C20 H20 119.8
C19 C20 C21 120.30(16)
C21 C20 H20 119.8
C16 C21 H21 119.8
C20 C21 C16 120.37(15)
C20 C21 H21 119.8
N1 C22 H22 125.1
N1 C22 C23 109.80(14)
C23 C22 H22 125.1
N3 C23 C22 103.61(13)
N3 C23 C24 123.77(13)
C22 C23 C24 132.63(14)
C25 C24 C23 119.76(15)
C25 C24 C29 119.17(15)
C29 C24 C23 121.07(15)
C24 C25 H25 119.8
C26 C25 C24 120.41(18)
C26 C25 H25 119.8
C25 C26 H26 120.9
C27 C26 C25 118.22(18)
C27 C26 H26 120.9
F1 C27 C26 118.29(19)
F1 C27 C28 118.5(2)
C28 C27 C26 123.23(17)
C27 C28 H28 120.9
C27 C28 C29 118.11(19)
C29 C28 H28 120.9
C24 C29 H29 119.6
C28 C29 C24 120.85(17)
C28 C29 H29 119.6

loop_
_geom_bond_atom_site_label_1
_geom_bond_atom_site_label_2
_geom_bond_distance
F1 C27 1.3591(19)
N1 N2 1.3146(18)
N1 C22 1.351(2)
N2 N3 1.3527(17)
N3 C15 1.4469(18)
N3 C23 1.3560(18)
C1 H1 0.9500
C1 C2 1.389(3)
C1 C6 1.389(2)
C2 H2 0.9500
C2 C3 1.373(3)
C3 H3 0.9500
C3 C4 1.380(3)
C4 H4 0.9500
C4 C5 1.378(2)
C5 H5 0.9500
C5 C6 1.390(2)
C6 C7 1.487(2)
C7 C8 1.494(2)
C7 C14 1.314(2)
C8 C9 1.388(2)
C8 C13 1.383(2)
C9 H9 0.9500
C9 C10 1.383(2)
C10 H10 0.9500
C10 C11 1.375(3)
C11 H11 0.9500
C11 C12 1.371(2)
C12 H12 0.9500
C12 C13 1.383(2)
C13 H13 0.9500
C14 C15 1.306(2)
C15 C16 1.485(2)
C16 C17 1.394(2)
C16 C21 1.390(2)
C17 H17 0.9500
C17 C18 1.377(2)
C18 H18 0.9500
C18 C19 1.381(2)
C19 H19 0.9500
C19 C20 1.377(2)
C20 H20 0.9500
C20 C21 1.386(2)
C21 H21 0.9500
C22 H22 0.9500
C22 C23 1.365(2)
C23 C24 1.471(2)
C24 C25 1.386(2)
C24 C29 1.389(2)
C25 H25 0.9500
C25 C26 1.386(2)
C26 H26 0.9500
C26 C27 1.371(3)
C27 C28 1.361(3)
C28 H28 0.9500
C28 C29 1.383(2)
C29 H29 0.9500

loop_
_geom_torsion_atom_site_label_1
_geom_torsion_atom_site_label_2
_geom_torsion_atom_site_label_3
_geom_torsion_atom_site_label_4
_geom_torsion
F1 C27 C28 C29 178.91(14)
N1 N2 N3 C15 -177.29(13)
N1 N2 N3 C23 -0.42(17)
N1 C22 C23 N3 -0.19(18)
N1 C22 C23 C24 -179.97(16)
N2 N1 C22 C23 -0.1(2)
N2 N3 C15 C14 -74.57(18)
N2 N3 C15 C16 103.82(15)
N2 N3 C23 C22 0.37(17)
N2 N3 C23 C24 -179.82(14)
N3 C15 C16 C17 -177.16(12)
N3 C15 C16 C21 0.9(2)
N3 C23 C24 C25 125.34(16)
N3 C23 C24 C29 -55.0(2)
C1 C2 C3 C4 -0.7(3)
C1 C6 C7 C8 -32.8(2)
C1 C6 C7 C14 148.12(15)
C2 C1 C6 C5 1.8(2)
C2 C1 C6 C7 -175.98(15)
C2 C3 C4 C5 1.0(3)
C3 C4 C5 C6 0.1(3)
C4 C5 C6 C1 -1.6(2)
C4 C5 C6 C7 176.25(14)
C5 C6 C7 C8 149.46(14)
C5 C6 C7 C14 -29.7(2)
C6 C1 C2 C3 -0.7(3)
C6 C7 C8 C9 -60.7(2)
C6 C7 C8 C13 123.71(16)
C6 C7 C14 C15 86.6(13)
C7 C8 C9 C10 -174.01(17)
C7 C8 C13 C12 174.86(15)
C7 C14 C15 N3 -175.8(12)
C7 C14 C15 C16 6.0(14)
C8 C7 C14 C15 -92.6(13)
C8 C9 C10 C11 -1.6(3)
C9 C8 C13 C12 -0.8(2)
C9 C10 C11 C12 0.5(3)
C10 C11 C12 C13 0.5(3)
C11 C12 C13 C8 -0.3(3)
C13 C8 C9 C10 1.7(3)
C14 C7 C8 C9 118.47(17)
C14 C7 C8 C13 -57.1(2)
C14 C15 C16 C17 1.1(2)
C14 C15 C16 C21 179.20(14)
C15 N3 C23 C22 176.94(14)
C15 N3 C23 C24 -3.3(2)
C15 C16 C17 C18 177.52(14)
C15 C16 C21 C20 -177.50(13)
C16 C17 C18 C19 0.2(2)
C17 C16 C21 C20 0.6(2)
C17 C18 C19 C20 0.2(2)
C18 C19 C20 C21 -0.3(2)
C19 C20 C21 C16 -0.1(2)
C21 C16 C17 C18 -0.6(2)
C22 N1 N2 N3 0.29(18)
C22 C23 C24 C25 -54.9(2)
C22 C23 C24 C29 124.69(19)
C23 N3 C15 C14 109.15(18)
C23 N3 C15 C16 -72.45(19)
C23 C24 C25 C26 179.12(14)
C23 C24 C29 C28 -179.17(14)
C24 C25 C26 C27 0.0(3)
C25 C24 C29 C28 0.4(2)
C25 C26 C27 F1 -178.97(14)
C25 C26 C27 C28 0.6(3)
C26 C27 C28 C29 -0.7(3)
C27 C28 C29 C24 0.1(2)
C29 C24 C25 C26 -0.5(2)
